data_8100383
loop_
_publ_author_name
'Tanaka, Jun-Ichi'
'Itoh, Kuniaki'
'Setsune, Jun-Ichiro'

_publ_section_title
;
Crystal structure of diaqua-(2-carboxyethylene-8-hydroxyquinolinato)-
copper(II) monohydrate, Cu(C~12~H~9~O~3~N)(H~2~O)~2~ &#x00B7; H~2~O
;
_journal_issue 3
_journal_name_full 'Zeitschrift f\"ur Kristallographie - New Crystal Structures'
_journal_page_first 333
_journal_page_last 334
_journal_volume 218
_journal_year 2003
_chemical_formula_structural 'Cu[C12 H9 O3N (H2O)2] &#x00B7; 2H2O'
_chemical_formula_sum 'C12 H15 Cu N O6'
_chemical_formula_weight 332.79
_space_group_IT_number 2
_symmetry_cell_setting triclinic
_symmetry_space_group_name_Hall '-P 1'
_symmetry_space_group_name_H-M 'P -1'
_cell_angle_alpha 97.438(4)
_cell_angle_beta 100.846(4)
_cell_angle_gamma 106.334(4)
_cell_formula_units_Z 2
_cell_length_a 7.3627(16)
_cell_length_b 8.985(2)
_cell_length_c 10.349(2)
_cell_measurement_temperature 298(2)
_cell_volume 633.1(2)
_diffrn_ambient_temperature 298(2)
_exptl_crystal_density_diffrn 1.746
_refine_ls_R_factor_obs 0.0287
_refine_ls_wR_factor_obs 0.0726
_cod_original_formula_sum 'C12 H15 Cu1 N1 O6'
_cod_database_code 8100383

loop_
_symmetry_equiv_pos_as_xyz
'x, y, z'
'-x, -y, -z'

loop_
_atom_site_label
_atom_site_type_symbol
_atom_site_fract_x
_atom_site_fract_y
_atom_site_fract_z
_atom_site_U_iso_or_equiv
_atom_site_adp_type
_atom_site_occupancy
_atom_site_symmetry_multiplicity
_atom_site_Wyckoff_symbol
_atom_site_calc_flag
_atom_site_refinement_flags
_atom_site_disorder_assembly
_atom_site_disorder_group
C1 C 0.7664(3) 0.0089(2) 0.2123(2) 0.0317(4) Uani 1 2 i d . . .
C2 C 0.6587(3) -0.1528(3) 0.1622(3) 0.0412(5) Uani 1 2 i d . . .
C3 C 0.6146(3) -0.2155(3) 0.0304(3) 0.0405(5) Uani 1 2 i d . . .
C4 C 0.6759(3) -0.1184(2) -0.0606(2) 0.0328(4) Uani 1 2 i d . . .
C5 C 0.6354(3) -0.1715(3) -0.2000(2) 0.0392(5) Uani 1 2 i d . . .
C6 C 0.6976(4) -0.0681(3) -0.2803(2) 0.0420(5) Uani 1 2 i d . . .
C7 C 0.8035(3) 0.0911(3) -0.2260(2) 0.0376(5) Uani 1 2 i d . . .
C8 C 0.8477(3) 0.1473(2) -0.08966(19) 0.0288(4) Uani 1 2 i d . . .
C9 C 0.7831(3) 0.0407(2) -0.00491(19) 0.0264(4) Uani 1 2 i d . . .
C10 C 0.8043(4) 0.0665(3) 0.3605(2) 0.0441(5) Uani 1 2 i d . . .
C11 C 0.8409(3) 0.2417(3) 0.4123(2) 0.0382(5) Uani 1 2 i d . . .
C12 C 1.0544(3) 0.3324(2) 0.4448(2) 0.0317(4) Uani 1 2 i d . . .
Cu1 Cu 1.01344(3) 0.32868(2) 0.15998(2) 0.02795(11) Uani 1 2 i d . . .
H2 H 0.617(4) -0.210(3) 0.227(3) 0.050(7) Uiso 1 2 i d . . .
H3 H 0.551(4) -0.317(3) 0.003(3) 0.042(7) Uiso 1 2 i d . . .
H5 H 0.572(4) -0.269(3) -0.233(3) 0.038(6) Uiso 1 2 i d . . .
H6 H 0.671(4) -0.101(4) -0.371(3) 0.058(8) Uiso 1 2 i d . . .
H7 H 0.850(4) 0.156(3) -0.278(3) 0.041(7) Uiso 1 2 i d . . .
H4A H 1.204(4) 0.567(4) 0.114(3) 0.042(8) Uiso 1 2 i d . . .
H4B H 1.296(5) 0.549(4) 0.214(3) 0.054(10) Uiso 1 2 i d . . .
H5A H 0.847(5) 0.534(4) 0.243(4) 0.055(10) Uiso 1 2 i d . . .
H5B H 0.864(4) 0.563(4) 0.140(3) 0.045(8) Uiso 1 2 i d . . .
H6A H 0.436(5) 0.384(4) 0.598(3) 0.061(10) Uiso 1 2 i d . . .
H6B H 0.587(5) 0.414(4) 0.578(3) 0.046(10) Uiso 1 2 i d . . .
H10A H 0.701(5) 0.012(4) 0.384(3) 0.067(9) Uiso 1 2 i d . . .
H10B H 0.918(5) 0.034(4) 0.411(3) 0.062(8) Uiso 1 2 i d . . .
H11A H 0.767(3) 0.286(3) 0.347(2) 0.035(6) Uiso 1 2 i d . . .
H11B H 0.794(4) 0.253(3) 0.484(3) 0.043(7) Uiso 1 2 i d . . .
N1 N 0.8298(2) 0.10365(19) 0.13034(17) 0.0275(3) Uani 1 2 i d . . .
O1 O 0.9459(2) 0.29708(16) -0.03215(14) 0.0332(3) Uani 1 2 i d . . .
O2 O 1.1522(2) 0.3626(2) 0.56199(15) 0.0510(5) Uani 1 2 i d . . .
O3 O 1.1324(2) 0.37087(18) 0.34915(14) 0.0341(3) Uani 1 2 i d . . .
O4 O 1.2397(3) 0.51213(19) 0.14661(18) 0.0365(4) Uani 1 2 i d . . .
O5 O 0.8249(3) 0.4963(2) 0.1765(2) 0.0404(4) Uani 1 2 i d . . .
O6 O 0.5318(3) 0.3591(3) 0.6004(2) 0.0512(5) Uani 1 2 i d . . .

loop_
_atom_site_aniso_label
_atom_site_aniso_U_11
_atom_site_aniso_U_22
_atom_site_aniso_U_33
_atom_site_aniso_U_12
_atom_site_aniso_U_13
_atom_site_aniso_U_23
C1 0.0293(10) 0.0340(11) 0.0334(11) 0.0155(8) 0.0071(8) 0.0086(8)
C2 0.0391(12) 0.0343(11) 0.0497(14) 0.0202(10) 0.0133(10) 0.0035(9)
C3 0.0363(11) 0.0257(11) 0.0532(14) 0.0078(10) 0.0075(10) 0.0018(9)
C4 0.0268(10) 0.0289(10) 0.0407(11) 0.0050(8) 0.0053(8) 0.0081(8)
C5 0.0352(11) 0.0300(11) 0.0424(12) -0.0062(9) 0.0007(9) 0.0060(9)
C6 0.0464(13) 0.0457(13) 0.0283(11) -0.0055(9) 0.0011(9) 0.0163(10)
C7 0.0468(12) 0.0376(12) 0.0273(11) 0.0071(9) 0.0074(9) 0.0119(10)
C8 0.0314(10) 0.0278(10) 0.0265(10) 0.0062(8) 0.0041(8) 0.0096(8)
C9 0.0241(9) 0.0254(9) 0.0289(10) 0.0056(7) 0.0039(7) 0.0081(7)
C10 0.0486(14) 0.0470(13) 0.0327(12) 0.0197(10) 0.0085(10) 0.0043(11)
C11 0.0369(11) 0.0533(14) 0.0288(11) 0.0119(10) 0.0145(9) 0.0149(10)
C12 0.0378(11) 0.0366(11) 0.0234(10) 0.0056(8) 0.0071(8) 0.0158(9)
Cu1 0.03510(17) 0.02523(16) 0.02015(15) 0.00693(10) 0.00503(10) 0.00405(11)
N1 0.0266(8) 0.0280(8) 0.0274(8) 0.0098(6) 0.0041(6) 0.0073(6)
O1 0.0487(9) 0.0244(7) 0.0228(7) 0.0075(5) 0.0065(6) 0.0056(6)
O2 0.0470(10) 0.0796(13) 0.0222(8) 0.0065(8) 0.0051(7) 0.0166(9)
O3 0.0358(8) 0.0391(8) 0.0233(7) 0.0081(6) 0.0070(6) 0.0045(6)
O4 0.0408(9) 0.0325(8) 0.0316(9) 0.0115(7) 0.0042(7) 0.0047(7)
O5 0.0564(10) 0.0368(9) 0.0316(9) 0.0094(8) 0.0145(8) 0.0166(8)
O6 0.0413(11) 0.0567(12) 0.0496(11) 0.0178(9) 0.0048(9) 0.0066(10)

loop_
_geom_bond_atom_site_label_1
_geom_bond_atom_site_label_2
_geom_bond_distance
_geom_bond_site_symmetry_1
_geom_bond_site_symmetry_2
_geom_bond_publ_flag
C1 N1 1.332(3) . . ?
C1 C2 1.418(3) . . ?
C1 C10 1.499(3) . . ?
C2 C3 1.347(4) . . ?
C3 C4 1.416(3) . . ?
C4 C5 1.407(3) . . ?
C4 C9 1.407(3) . . ?
C5 C6 1.366(4) . . ?
C6 C7 1.404(3) . . ?
C7 C8 1.379(3) . . ?
C8 O1 1.331(2) . . ?
C8 C9 1.425(3) . . ?
C9 N1 1.379(3) . . ?
C10 C11 1.525(4) . . ?
C11 C12 1.503(3) . . ?
C12 O2 1.241(3) . . ?
C12 O3 1.273(3) . . ?
Cu1 O1 1.9194(15) . . ?
Cu1 O3 1.9286(15) . . ?
Cu1 O4 2.0278(16) . . ?
Cu1 N1 2.0387(17) . . ?
Cu1 O5 2.3288(18) . . ?
